data_4306654
loop_
_publ_author_name
'Stephen M. Mansell'
'Christopher A. Russell'
'Duncan F. Wass'

_publ_contact_author
; 
    Dr. Chris Russell
    School of Chemistry
    University of Bristol
    Cantock's Close
    BS8 1TS Bristol
    UK
;
_publ_contact_author_email Chris.Russell@bristol.ac.uk
_publ_contact_author_fax '0117 9290509'
_publ_contact_author_phone '0117 9287599'
_publ_section_title
;
Synthesis and Structural Characterization of Tin Analogues of N-Heterocyclic
Carbenes
;
_journal_name_full 'Inorganic Chemistry'
_journal_page_first 11367
_journal_page_last 11375
_journal_paper_doi 10.1021/ic801479g
_journal_volume 47
_journal_year 2008
_chemical_formula_moiety 'C26 H38 N2 Sn'
_chemical_formula_sum 'C26 H38 N2 Sn'
_chemical_formula_weight 497.27
_chemical_name_systematic
; 
 ? 
;
_space_group_IT_number 15
_symmetry_cell_setting monoclinic
_symmetry_space_group_name_Hall '-C 2yc'
_symmetry_space_group_name_H-M 'C 1 2/c 1'
_atom_sites_solution_hydrogens geom
_atom_sites_solution_primary direct
_atom_sites_solution_secondary difmap
_audit_creation_method SHELXL-97
_cell_angle_alpha 90.00
_cell_angle_beta 102.82(3)
_cell_angle_gamma 90.00
_cell_formula_units_Z 4
_cell_length_a 20.165(4)
_cell_length_b 6.5412(13)
_cell_length_c 19.886(4)
_cell_measurement_reflns_used 3193
_cell_measurement_temperature 100(2)
_cell_measurement_theta_max 27.48
_cell_measurement_theta_min 2.07
_cell_volume 2557.6(9)
_computing_cell_refinement 'BRUKER SAINT'
_computing_data_collection 'BRUKER SMART'
_computing_data_reduction 'BRUKER sAINT'
_computing_molecular_graphics SHELXTL
_computing_publication_material SHELXTL
_computing_structure_refinement 'SHELXL-97 (Sheldrick, 1997)'
_computing_structure_solution 'SHELXS-97 (Sheldrick, 1990)'
_diffrn_ambient_temperature 100(2)
_diffrn_detector_area_resol_mean 8.5
_diffrn_measured_fraction_theta_full 0.999
_diffrn_measured_fraction_theta_max 0.999
_diffrn_measurement_device_type 'CCD area detector'
_diffrn_measurement_method 'omega scans'
_diffrn_radiation_monochromator graphite
_diffrn_radiation_source 'fine-focus sealed tube'
_diffrn_radiation_type MoK\a
_diffrn_radiation_wavelength 0.71073
_diffrn_reflns_av_R_equivalents 0.0178
_diffrn_reflns_av_sigmaI/netI 0.0154
_diffrn_reflns_limit_h_max 26
_diffrn_reflns_limit_h_min -26
_diffrn_reflns_limit_k_max 8
_diffrn_reflns_limit_k_min -8
_diffrn_reflns_limit_l_max 25
_diffrn_reflns_limit_l_min -25
_diffrn_reflns_number 13985
_diffrn_reflns_theta_full 27.48
_diffrn_reflns_theta_max 27.48
_diffrn_reflns_theta_min 2.07
_diffrn_standards_number 0
_exptl_absorpt_coefficient_mu 1.012
_exptl_absorpt_correction_T_max 0.95
_exptl_absorpt_correction_T_min 0.804
_exptl_absorpt_correction_type multi-scan
_exptl_absorpt_process_details 'SADABS v2.10 (BRUKER-AXS, 2003)'
_exptl_crystal_colour Orange
_exptl_crystal_density_diffrn 1.291
_exptl_crystal_density_method 'not measured'
_exptl_crystal_description Plate
_exptl_crystal_F_000 1032
_exptl_crystal_size_max 0.40
_exptl_crystal_size_mid 0.25
_exptl_crystal_size_min 0.05
_refine_diff_density_max 1.151
_refine_diff_density_min -0.674
_refine_diff_density_rms 0.076
_refine_ls_extinction_method none
_refine_ls_goodness_of_fit_ref 1.206
_refine_ls_hydrogen_treatment constr
_refine_ls_matrix_type full
_refine_ls_number_parameters 149
_refine_ls_number_reflns 2937
_refine_ls_number_restraints 0
_refine_ls_restrained_S_all 1.206
_refine_ls_R_factor_all 0.0430
_refine_ls_R_factor_gt 0.0417
_refine_ls_shift/su_max 0.000
_refine_ls_shift/su_mean 0.000
_refine_ls_structure_factor_coef Fsqd
_refine_ls_weighting_details 'calc w=1/[\s^2^(Fo^2^)+(0.0241P)^2^+9.0235P] where P=(Fo^2^+2Fc^2^)/3'
_refine_ls_weighting_scheme calc
_refine_ls_wR_factor_gt 0.0980
_refine_ls_wR_factor_ref 0.0987
_reflns_number_gt 2829
_reflns_number_total 2937
_reflns_threshold_expression >2sigma(I)
_cod_data_source_file ic801479g_si_001_1.cif
_cod_data_source_block 1
_cod_depositor_comments
;
The following automatic conversions were performed:
'_symmetry_cell_setting' value 'Monoclinic' changed to 'monoclinic'
according to '/home/saulius/struct/CIF-dictionaries/cif_core.dic'
dictionary named 'cif_core.dic' version 2.4.1 from 2010-06-29.

Automatic conversion script
Id: cif_fix_enum 1527 2010-12-29 10:47:43Z saulius 
;
_cod_original_cell_volume 2557.7(9)
_cod_original_sg_symbol_H-M 'C 2/c'
_cod_database_code 4306654

loop_
_symmetry_equiv_pos_as_xyz
'x, y, z'
'-x, y, -z+1/2'
'x+1/2, y+1/2, z'
'-x+1/2, y+1/2, -z+1/2'
'-x, -y, -z'
'x, -y, z-1/2'
'-x+1/2, -y+1/2, -z'
'x+1/2, -y+1/2, z-1/2'

loop_
_atom_site_label
_atom_site_type_symbol
_atom_site_fract_x
_atom_site_fract_y
_atom_site_fract_z
_atom_site_U_iso_or_equiv
_atom_site_adp_type
_atom_site_occupancy
_atom_site_symmetry_multiplicity
_atom_site_calc_flag
_atom_site_refinement_flags
_atom_site_disorder_assembly
_atom_site_disorder_group
Sn1 Sn 0.25835(2) 0.42435(7) 0.04825(3) 0.02601(14) Uani 0.50 1 d P . .
N1 N 0.24756(11) 0.1202(3) 0.05102(10) 0.0257(4) Uani 1 1 d . . .
C1 C 0.25307(12) -0.0221(3) 0.10603(11) 0.0200(4) Uani 1 1 d . . .
C2 C 0.31680(12) -0.0740(4) 0.14711(12) 0.0244(5) Uani 1 1 d . . .
C3 C 0.31938(14) -0.2101(4) 0.20163(12) 0.0308(6) Uani 1 1 d . . .
H3 H 0.3614 -0.2431 0.2296 0.037 Uiso 1 1 calc R . .
C4 C 0.26162(16) -0.2966(4) 0.21513(12) 0.0325(6) Uani 1 1 d . . .
H4 H 0.2646 -0.3857 0.2521 0.039 Uiso 1 1 calc R . .
C5 C 0.19935(14) -0.2503(4) 0.17333(12) 0.0294(5) Uani 1 1 d . . .
H5 H 0.1604 -0.3119 0.1817 0.035 Uiso 1 1 calc R . .
C6 C 0.19355(12) -0.1127(4) 0.11871(12) 0.0239(5) Uani 1 1 d . . .
C7 C 0.12417(14) -0.0563(5) 0.07561(14) 0.0373(7) Uani 1 1 d . . .
H7 H 0.1302 -0.0215 0.0294 0.045 Uiso 1 1 calc R . .
C8 C 0.0729(2) -0.2304(9) 0.0673(2) 0.0855(18) Uani 1 1 d . . .
H8A H 0.0910 -0.3478 0.0486 0.128 Uiso 1 1 calc R . .
H8B H 0.0313 -0.1889 0.0367 0.128 Uiso 1 1 calc R . .
H8C H 0.0641 -0.2643 0.1115 0.128 Uiso 1 1 calc R . .
C9 C 0.0985(2) 0.1356(10) 0.1053(2) 0.100(2) Uani 1 1 d . . .
H9A H 0.0861 0.1025 0.1479 0.150 Uiso 1 1 calc R . .
H9B H 0.0595 0.1880 0.0731 0.150 Uiso 1 1 calc R . .
H9C H 0.1337 0.2372 0.1136 0.150 Uiso 1 1 calc R . .
C10 C 0.38251(14) 0.0157(5) 0.13402(15) 0.0384(7) Uani 1 1 d . . .
H10 H 0.3714 0.0866 0.0895 0.046 Uiso 1 1 calc R . .
C11 C 0.43466(19) -0.1484(8) 0.1295(2) 0.0706(13) Uani 1 1 d . . .
H11A H 0.4504 -0.2100 0.1740 0.106 Uiso 1 1 calc R . .
H11B H 0.4724 -0.0879 0.1147 0.106 Uiso 1 1 calc R . .
H11C H 0.4141 -0.2509 0.0969 0.106 Uiso 1 1 calc R . .
C12 C 0.41256(16) 0.1743(7) 0.18949(17) 0.0545(10) Uani 1 1 d . . .
H12A H 0.4268 0.1072 0.2333 0.082 Uiso 1 1 calc R . .
H12B H 0.3787 0.2750 0.1924 0.082 Uiso 1 1 calc R . .
H12C H 0.4509 0.2397 0.1775 0.082 Uiso 1 1 calc R . .
C13 C 0.2731(4) 0.3359(11) 0.0764(3) 0.0354(13) Uani 0.50 1 d P . .
H13A H 0.2560 0.3735 0.1167 0.042 Uiso 0.50 1 calc PR . .
H13B H 0.3224 0.3386 0.0888 0.042 Uiso 0.50 1 calc PR . .
C14 C 0.2464(3) 0.4857(10) 0.0167(3) 0.0319(14) Uani 0.50 1 d P . .
H14A H 0.2730 0.6106 0.0232 0.038 Uiso 0.50 1 calc PR . .
H14B H 0.1993 0.5203 0.0152 0.038 Uiso 0.50 1 calc PR . .

loop_
_atom_site_aniso_label
_atom_site_aniso_U_11
_atom_site_aniso_U_22
_atom_site_aniso_U_33
_atom_site_aniso_U_23
_atom_site_aniso_U_13
_atom_site_aniso_U_12
Sn1 0.0466(2) 0.0184(2) 0.0142(3) -0.00072(18) 0.00928(18) 0.00253(17)
N1 0.0399(12) 0.0215(10) 0.0174(9) 0.0049(8) 0.0103(8) 0.0061(9)
C1 0.0276(11) 0.0186(10) 0.0143(10) 0.0009(8) 0.0059(8) 0.0039(9)
C2 0.0264(12) 0.0277(12) 0.0192(11) -0.0024(9) 0.0051(9) 0.0055(10)
C3 0.0388(14) 0.0323(13) 0.0192(11) 0.0020(10) 0.0017(10) 0.0145(11)
C4 0.0597(18) 0.0206(12) 0.0182(11) 0.0033(9) 0.0107(11) 0.0049(12)
C5 0.0417(14) 0.0283(13) 0.0221(11) -0.0062(10) 0.0152(10) -0.0086(11)
C6 0.0278(12) 0.0279(12) 0.0158(10) -0.0048(9) 0.0045(9) 0.0005(10)
C7 0.0261(13) 0.0603(19) 0.0241(12) -0.0088(12) 0.0021(10) 0.0015(13)
C8 0.051(2) 0.145(5) 0.050(2) 0.025(3) -0.0113(18) -0.051(3)
C9 0.054(2) 0.161(5) 0.068(3) -0.060(3) -0.024(2) 0.068(3)
C10 0.0250(13) 0.062(2) 0.0292(13) -0.0053(13) 0.0083(10) 0.0020(13)
C11 0.0382(19) 0.110(4) 0.068(3) -0.016(3) 0.0221(18) 0.021(2)
C12 0.0329(16) 0.089(3) 0.0426(17) -0.0151(18) 0.0113(13) -0.0225(17)
C13 0.057(4) 0.029(3) 0.020(3) 0.006(3) 0.009(3) -0.001(3)
C14 0.060(4) 0.019(3) 0.015(3) 0.009(2) 0.005(3) 0.011(2)

loop_
_atom_type_symbol
_atom_type_description
_atom_type_scat_dispersion_real
_atom_type_scat_dispersion_imag
_atom_type_scat_source
C C 0.0033 0.0016 'International Tables Vol C Tables 4.2.6.8 and 6.1.1.4'
H H 0.0000 0.0000 'International Tables Vol C Tables 4.2.6.8 and 6.1.1.4'
N N 0.0061 0.0033 'International Tables Vol C Tables 4.2.6.8 and 6.1.1.4'
Sn Sn -0.6537 1.4246 'International Tables Vol C Tables 4.2.6.8 and 6.1.1.4'

loop_
_geom_angle_atom_site_label_1
_geom_angle_atom_site_label_2
_geom_angle_atom_site_label_3
_geom_angle
_geom_angle_site_symmetry_1
_geom_angle_site_symmetry_3
_geom_angle_publ_flag
N1 Sn1 N1 84.15(8) 7 . ?
N1 Sn1 Sn1 42.47(6) 7 7 ?
N1 Sn1 Sn1 41.68(6) . 7 ?
C1 N1 C14 111.7(3) . 7 ?
C1 N1 C13 112.5(3) . . ?
C14 N1 C13 127.5(4) 7 . ?
C1 N1 Sn1 130.57(16) . 7 ?
C14 N1 Sn1 19.8(3) 7 7 ?
C13 N1 Sn1 113.8(3) . 7 ?
C1 N1 Sn1 132.91(16) . . ?
C14 N1 Sn1 113.0(3) 7 . ?
C13 N1 Sn1 22.1(3) . . ?
Sn1 N1 Sn1 95.85(8) 7 . ?
C2 C1 C6 120.0(2) . . ?
C2 C1 N1 120.8(2) . . ?
C6 C1 N1 119.2(2) . . ?
C3 C2 C1 118.6(2) . . ?
C3 C2 C10 119.7(2) . . ?
C1 C2 C10 121.7(2) . . ?
C4 C3 C2 121.9(2) . . ?
C4 C3 H3 119.1 . . ?
C2 C3 H3 119.1 . . ?
C3 C4 C5 119.4(2) . . ?
C3 C4 H4 120.3 . . ?
C5 C4 H4 120.3 . . ?
C4 C5 C6 121.3(2) . . ?
C4 C5 H5 119.3 . . ?
C6 C5 H5 119.3 . . ?
C5 C6 C1 118.8(2) . . ?
C5 C6 C7 120.3(2) . . ?
C1 C6 C7 120.8(2) . . ?
C6 C7 C8 113.5(3) . . ?
C6 C7 C9 109.3(2) . . ?
C8 C7 C9 112.1(4) . . ?
C6 C7 H7 107.2 . . ?
C8 C7 H7 107.2 . . ?
C9 C7 H7 107.2 . . ?
C7 C8 H8A 109.5 . . ?
C7 C8 H8B 109.5 . . ?
H8A C8 H8B 109.5 . . ?
C7 C8 H8C 109.5 . . ?
H8A C8 H8C 109.5 . . ?
H8B C8 H8C 109.5 . . ?
C7 C9 H9A 109.5 . . ?
C7 C9 H9B 109.5 . . ?
H9A C9 H9B 109.5 . . ?
C7 C9 H9C 109.5 . . ?
H9A C9 H9C 109.5 . . ?
H9B C9 H9C 109.5 . . ?
C11 C10 C2 112.2(3) . . ?
C11 C10 C12 110.6(3) . . ?
C2 C10 C12 110.9(2) . . ?
C11 C10 H10 107.7 . . ?
C2 C10 H10 107.7 . . ?
C12 C10 H10 107.7 . . ?
C10 C11 H11A 109.5 . . ?
C10 C11 H11B 109.5 . . ?
H11A C11 H11B 109.5 . . ?
C10 C11 H11C 109.5 . . ?
H11A C11 H11C 109.5 . . ?
H11B C11 H11C 109.5 . . ?
C10 C12 H12A 109.5 . . ?
C10 C12 H12B 109.5 . . ?
H12A C12 H12B 109.5 . . ?
C10 C12 H12C 109.5 . . ?
H12A C12 H12C 109.5 . . ?
H12B C12 H12C 109.5 . . ?
C14 C13 N1 107.1(5) . . ?
C14 C13 H13A 110.3 . . ?
N1 C13 H13A 110.3 . . ?
C14 C13 H13B 110.3 . . ?
N1 C13 H13B 110.3 . . ?
H13A C13 H13B 108.6 . . ?
C13 C14 N1 107.8(4) . 7 ?
C13 C14 H14A 110.2 . . ?
N1 C14 H14A 110.2 7 . ?
C13 C14 H14B 110.2 . . ?
N1 C14 H14B 110.2 7 . ?
H14A C14 H14B 108.5 . . ?

loop_
_geom_bond_atom_site_label_1
_geom_bond_atom_site_label_2
_geom_bond_distance
_geom_bond_site_symmetry_2
_geom_bond_publ_flag
Sn1 N1 1.973(2) 7 ?
Sn1 N1 2.004(2) . ?
Sn1 Sn1 2.9516(8) 7 ?
N1 C1 1.421(3) . ?
N1 C14 1.543(6) 7 ?
N1 C13 1.548(6) . ?
N1 Sn1 1.973(2) 7 ?
C1 C2 1.403(3) . ?
C1 C6 1.411(3) . ?
C2 C3 1.395(3) . ?
C2 C10 1.524(4) . ?
C3 C4 1.374(4) . ?
C3 H3 0.9300 . ?
C4 C5 1.377(4) . ?
C4 H4 0.9300 . ?
C5 C6 1.395(3) . ?
C5 H5 0.9300 . ?
C6 C7 1.515(4) . ?
C7 C8 1.522(5) . ?
C7 C9 1.526(5) . ?
C7 H7 0.9800 . ?
C8 H8A 0.9600 . ?
C8 H8B 0.9600 . ?
C8 H8C 0.9600 . ?
C9 H9A 0.9600 . ?
C9 H9B 0.9600 . ?
C9 H9C 0.9600 . ?
C10 C11 1.519(5) . ?
C10 C12 1.537(5) . ?
C10 H10 0.9800 . ?
C11 H11A 0.9600 . ?
C11 H11B 0.9600 . ?
C11 H11C 0.9600 . ?
C12 H12A 0.9600 . ?
C12 H12B 0.9600 . ?
C12 H12C 0.9600 . ?
C13 C14 1.542(11) . ?
C13 H13A 0.9700 . ?
C13 H13B 0.9700 . ?
C14 N1 1.543(6) 7 ?
C14 H14A 0.9700 . ?
C14 H14B 0.9700 . ?

loop_
_geom_torsion_atom_site_label_1
_geom_torsion_atom_site_label_2
_geom_torsion_atom_site_label_3
_geom_torsion_atom_site_label_4
_geom_torsion
_geom_torsion_site_symmetry_1
_geom_torsion_site_symmetry_2
_geom_torsion_site_symmetry_3
_geom_torsion_site_symmetry_4
_geom_torsion_publ_flag
N1 Sn1 N1 C1 171.0(3) 7 . . . ?
Sn1 Sn1 N1 C1 171.0(3) 7 . . . ?
N1 Sn1 N1 C14 10.3(3) 7 . . 7 ?
Sn1 Sn1 N1 C14 10.3(3) 7 . . 7 ?
N1 Sn1 N1 C13 145.6(6) 7 . . . ?
Sn1 Sn1 N1 C13 145.6(6) 7 . . . ?
N1 Sn1 N1 Sn1 0.0 7 . . 7 ?
C14 N1 C1 C2 87.9(4) 7 . . . ?
C13 N1 C1 C2 -63.0(4) . . . . ?
Sn1 N1 C1 C2 95.1(3) 7 . . . ?
Sn1 N1 C1 C2 -73.1(3) . . . . ?
C14 N1 C1 C6 -91.6(4) 7 . . . ?
C13 N1 C1 C6 117.5(4) . . . . ?
Sn1 N1 C1 C6 -84.3(3) 7 . . . ?
Sn1 N1 C1 C6 107.5(3) . . . . ?
C6 C1 C2 C3 -2.3(3) . . . . ?
N1 C1 C2 C3 178.3(2) . . . . ?
C6 C1 C2 C10 178.3(2) . . . . ?
N1 C1 C2 C10 -1.1(3) . . . . ?
C1 C2 C3 C4 1.2(4) . . . . ?
C10 C2 C3 C4 -179.4(2) . . . . ?
C2 C3 C4 C5 0.8(4) . . . . ?
C3 C4 C5 C6 -1.8(4) . . . . ?
C4 C5 C6 C1 0.7(4) . . . . ?
C4 C5 C6 C7 -177.0(2) . . . . ?
C2 C1 C6 C5 1.3(3) . . . . ?
N1 C1 C6 C5 -179.2(2) . . . . ?
C2 C1 C6 C7 179.1(2) . . . . ?
N1 C1 C6 C7 -1.5(3) . . . . ?
C5 C6 C7 C8 -33.3(4) . . . . ?
C1 C6 C7 C8 149.0(3) . . . . ?
C5 C6 C7 C9 92.7(4) . . . . ?
C1 C6 C7 C9 -85.0(4) . . . . ?
C3 C2 C10 C11 51.7(4) . . . . ?
C1 C2 C10 C11 -128.9(3) . . . . ?
C3 C2 C10 C12 -72.5(4) . . . . ?
C1 C2 C10 C12 106.9(3) . . . . ?
C1 N1 C13 C14 -164.4(4) . . . . ?
C14 N1 C13 C14 50.3(8) 7 . . . ?
Sn1 N1 C13 C14 33.6(5) 7 . . . ?
Sn1 N1 C13 C14 -4.3(3) . . . . ?
N1 C13 C14 N1 -39.9(6) . . . 7 ?
